data_4331291
loop_
_publ_author_name
'Qingsong Dong'
'Yanxia Zhao'
'Yuanting Su'
'Ji-Hu Su'
'Biao Wu'
'Xiao-Juan Yang'

_publ_contact_author_address
; Lanzhou Institute of Chemical Physics, 
Chinese Academy of Sciences, Lanzhou 730000, P. R. China
;
_publ_contact_author_email yangxj@lzb.ac.cn
_publ_contact_author_fax +86-931-4968286
_publ_contact_author_name 'Xiao-Juan, Yang'
_publ_contact_author_phone +86-931-4968286
_publ_section_title
;
 Synthesis and Reactivity of Nickel Hydride Complexes of an \a-Diimine
 Ligand
;
_journal_name_full 'Inorganic Chemistry'
_journal_page_first 13162
_journal_page_last 13170
_journal_paper_doi 10.1021/ic301392p
_journal_volume 51
_journal_year 2012
_chemical_formula_sum 'C56 H80 N10 Ni2'
_chemical_formula_weight 1010.68
_chemical_name_systematic
; 
 ? 
;
_space_group_IT_number 15
_symmetry_cell_setting monoclinic
_symmetry_space_group_name_Hall '-C 2yc'
_symmetry_space_group_name_H-M 'C 1 2/c 1'
_atom_sites_solution_hydrogens geom
_atom_sites_solution_primary direct
_atom_sites_solution_secondary difmap
_audit_creation_method SHELXL-97
_cell_angle_alpha 90.00
_cell_angle_beta 90.886(7)
_cell_angle_gamma 90.00
_cell_formula_units_Z 4
_cell_length_a 24.495(12)
_cell_length_b 10.820(5)
_cell_length_c 23.633(12)
_cell_measurement_temperature 296(2)
_cell_volume 6263(5)
_computing_cell_refinement 'Bruker SMART'
_computing_data_collection 'Bruker SMART APEX II'
_computing_data_reduction 'Bruker SAINT'
_computing_molecular_graphics SHELXTL
_computing_publication_material SHELXTL
_computing_structure_refinement 'SHELXL-97 (Sheldrick, 2008)'
_computing_structure_solution 'SHELXS-97 (Sheldrick, 2008)'
_diffrn_ambient_temperature 296(2)
_diffrn_measured_fraction_theta_full 0.990
_diffrn_measured_fraction_theta_max 0.990
_diffrn_measurement_device_type 'Bruker APEX II area detector'
_diffrn_measurement_method '\w scan'
_diffrn_radiation_monochromator graphite
_diffrn_radiation_source 'fine-focus sealed tube'
_diffrn_radiation_type MoK\a
_diffrn_radiation_wavelength 0.71073
_diffrn_reflns_av_R_equivalents 0.0496
_diffrn_reflns_av_sigmaI/netI 0.0588
_diffrn_reflns_limit_h_max 30
_diffrn_reflns_limit_h_min -30
_diffrn_reflns_limit_k_max 13
_diffrn_reflns_limit_k_min -13
_diffrn_reflns_limit_l_max 29
_diffrn_reflns_limit_l_min -27
_diffrn_reflns_number 22939
_diffrn_reflns_theta_full 26.64
_diffrn_reflns_theta_max 26.64
_diffrn_reflns_theta_min 1.66
_exptl_absorpt_coefficient_mu 0.641
_exptl_absorpt_correction_T_max 0.908
_exptl_absorpt_correction_T_min 0.891
_exptl_absorpt_correction_type multi-scan
_exptl_absorpt_process_details SADABS
_exptl_crystal_colour purple
_exptl_crystal_density_diffrn 1.072
_exptl_crystal_description block
_exptl_crystal_F_000 2168.0
_exptl_crystal_size_max 0.18
_exptl_crystal_size_mid 0.16
_exptl_crystal_size_min 0.15
_platon_squeeze_details
;
;
_refine_diff_density_max 0.403
_refine_diff_density_min -0.331
_refine_diff_density_rms 0.069
_refine_ls_extinction_method none
_refine_ls_goodness_of_fit_ref 1.070
_refine_ls_hydrogen_treatment constr
_refine_ls_matrix_type full
_refine_ls_number_parameters 317
_refine_ls_number_reflns 6526
_refine_ls_number_restraints 0
_refine_ls_restrained_S_all 1.070
_refine_ls_R_factor_all 0.0970
_refine_ls_R_factor_gt 0.0593
_refine_ls_shift/su_max 0.000
_refine_ls_shift/su_mean 0.000
_refine_ls_structure_factor_coef Fsqd
_refine_ls_weighting_details 'calc w=1/[\s^2^(Fo^2^)+(0.0700P)^2^+11.0000P] where P=(Fo^2^+2Fc^2^)/3'
_refine_ls_weighting_scheme calc
_refine_ls_wR_factor_gt 0.1629
_refine_ls_wR_factor_ref 0.1760
_reflns_number_gt 4096
_reflns_number_total 6526
_reflns_threshold_expression >2sigma(I)
_cod_data_source_file ic301392p_si_002_10.cif
_cod_data_source_block LNiN3
_cod_database_code 4331291

loop_
_symmetry_equiv_pos_as_xyz
'x, y, z'
'-x, y, -z+1/2'
'x+1/2, y+1/2, z'
'-x+1/2, y+1/2, -z+1/2'
'-x, -y, -z'
'x, -y, z-1/2'
'-x+1/2, -y+1/2, -z'
'x+1/2, -y+1/2, z-1/2'

loop_
_atom_site_label
_atom_site_type_symbol
_atom_site_fract_x
_atom_site_fract_y
_atom_site_fract_z
_atom_site_U_iso_or_equiv
_atom_site_adp_type
_atom_site_occupancy
_atom_site_symmetry_multiplicity
_atom_site_calc_flag
_atom_site_refinement_flags
Ni1 Ni 0.784755(18) 0.33552(4) 0.53882(2) 0.04231(17) Uani 1 1 d .
N1 N 0.77729(12) 0.4699(3) 0.59140(13) 0.0444(7) Uani 1 1 d .
N2 N 0.86000(12) 0.3855(3) 0.54383(14) 0.0463(8) Uani 1 1 d .
N3 N 0.75934(14) 0.1568(4) 0.53700(17) 0.0545(9) Uani 1 1 d .
N4 N 0.76219(14) 0.0818(4) 0.56554(18) 0.0571(10) Uani 1 1 d .
N5 N 0.7663(2) -0.0065(4) 0.5983(2) 0.0899(14) Uani 1 1 d .
C1 C 0.82086(16) 0.5399(4) 0.59735(17) 0.0492(10) Uani 1 1 d .
C2 C 0.86830(15) 0.4938(4) 0.56901(17) 0.0494(10) Uani 1 1 d .
C3 C 0.8218(2) 0.6604(4) 0.6312(2) 0.0792(16) Uani 1 1 d .
H3A H 0.8260 0.7290 0.6058 0.119 Uiso 1 1 calc R
H3B H 0.8519 0.6589 0.6578 0.119 Uiso 1 1 calc R
H3C H 0.7883 0.6690 0.6512 0.119 Uiso 1 1 calc R
C4 C 0.92292(17) 0.5600(5) 0.5701(2) 0.0709(14) Uani 1 1 d .
H4A H 0.9505 0.5065 0.5552 0.106 Uiso 1 1 calc R
H4B H 0.9324 0.5819 0.6084 0.106 Uiso 1 1 calc R
H4C H 0.9204 0.6335 0.5474 0.106 Uiso 1 1 calc R
C5 C 0.72976(16) 0.4939(4) 0.62513(18) 0.0512(10) Uani 1 1 d .
C6 C 0.7299(2) 0.4451(4) 0.6807(2) 0.0648(12) Uani 1 1 d .
C7 C 0.6829(3) 0.4622(6) 0.7143(3) 0.0925(19) Uani 1 1 d .
H7 H 0.6814 0.4310 0.7509 0.111 Uiso 1 1 calc R
C8 C 0.6383(3) 0.5284(6) 0.6902(3) 0.101(2) Uani 1 1 d .
H8 H 0.6077 0.5417 0.7120 0.121 Uiso 1 1 calc R
C9 C 0.6386(2) 0.5735(6) 0.6361(3) 0.0877(17) Uani 1 1 d .
H9 H 0.6082 0.6143 0.6212 0.105 Uiso 1 1 calc R
C10 C 0.68579(18) 0.5572(4) 0.6031(2) 0.0639(12) Uani 1 1 d .
C11 C 0.7790(2) 0.3738(5) 0.7047(2) 0.0773(15) Uani 1 1 d .
H11 H 0.8084 0.3811 0.6772 0.093 Uiso 1 1 calc R
C12 C 0.8006(3) 0.4290(8) 0.7611(4) 0.162(4) Uani 1 1 d .
H12A H 0.8077 0.5156 0.7563 0.243 Uiso 1 1 calc R
H12B H 0.8338 0.3878 0.7722 0.243 Uiso 1 1 calc R
H12C H 0.7738 0.4179 0.7899 0.243 Uiso 1 1 calc R
C13 C 0.7674(4) 0.2345(6) 0.7124(4) 0.163(4) Uani 1 1 d .
H13A H 0.7423 0.2232 0.7428 0.244 Uiso 1 1 calc R
H13B H 0.8009 0.1921 0.7212 0.244 Uiso 1 1 calc R
H13C H 0.7518 0.2016 0.6781 0.244 Uiso 1 1 calc R
C14 C 0.68629(19) 0.6074(4) 0.5420(2) 0.0677(13) Uani 1 1 d .
H14 H 0.7203 0.5814 0.5243 0.081 Uiso 1 1 calc R
C15 C 0.6836(3) 0.7529(5) 0.5411(3) 0.116(2) Uani 1 1 d .
H15A H 0.6485 0.7796 0.5540 0.174 Uiso 1 1 calc R
H15B H 0.6889 0.7819 0.5032 0.174 Uiso 1 1 calc R
H15C H 0.7116 0.7859 0.5655 0.174 Uiso 1 1 calc R
C16 C 0.6367(2) 0.5559(7) 0.5053(2) 0.101(2) Uani 1 1 d .
H16A H 0.6384 0.4673 0.5042 0.151 Uiso 1 1 calc R
H16B H 0.6386 0.5881 0.4675 0.151 Uiso 1 1 calc R
H16C H 0.6029 0.5811 0.5220 0.151 Uiso 1 1 calc R
C17 C 0.90545(15) 0.3190(4) 0.52098(19) 0.0507(10) Uani 1 1 d .
C18 C 0.91611(16) 0.3252(4) 0.4629(2) 0.0555(11) Uani 1 1 d .
C19 C 0.95876(17) 0.2533(4) 0.4414(2) 0.0691(13) Uani 1 1 d .
H19 H 0.9664 0.2561 0.4030 0.083 Uiso 1 1 calc R
C20 C 0.98979(19) 0.1775(5) 0.4775(3) 0.0774(15) Uani 1 1 d .
H20 H 1.0179 0.1302 0.4628 0.093 Uiso 1 1 calc R
C21 C 0.97933(18) 0.1721(5) 0.5343(3) 0.0770(15) Uani 1 1 d .
H21 H 1.0006 0.1212 0.5574 0.092 Uiso 1 1 calc R
C22 C 0.93634(18) 0.2430(5) 0.5588(2) 0.0664(13) Uani 1 1 d .
C23 C 0.88268(19) 0.4082(4) 0.42385(19) 0.0639(12) Uani 1 1 d .
H23 H 0.8533 0.4459 0.4456 0.077 Uiso 1 1 calc R
C24 C 0.9200(2) 0.5134(5) 0.4003(3) 0.0899(17) Uani 1 1 d .
H24A H 0.9349 0.5608 0.4312 0.135 Uiso 1 1 calc R
H24B H 0.8988 0.5664 0.3759 0.135 Uiso 1 1 calc R
H24C H 0.9492 0.4775 0.3792 0.135 Uiso 1 1 calc R
C25 C 0.8568(2) 0.3307(6) 0.3745(2) 0.0957(19) Uani 1 1 d .
H25A H 0.8853 0.2935 0.3528 0.144 Uiso 1 1 calc R
H25B H 0.8353 0.3838 0.3504 0.144 Uiso 1 1 calc R
H25C H 0.8340 0.2672 0.3898 0.144 Uiso 1 1 calc R
C26 C 0.9243(2) 0.2353(6) 0.6208(3) 0.0905(18) Uani 1 1 d .
H26 H 0.8995 0.3029 0.6304 0.109 Uiso 1 1 calc R
C27 C 0.9758(3) 0.2466(9) 0.6579(3) 0.161(4) Uani 1 1 d .
H27A H 1.0010 0.1822 0.6483 0.242 Uiso 1 1 calc R
H27B H 0.9662 0.2392 0.6970 0.242 Uiso 1 1 calc R
H27C H 0.9925 0.3256 0.6517 0.242 Uiso 1 1 calc R
C28 C 0.8964(4) 0.1130(9) 0.6340(3) 0.176(5) Uani 1 1 d .
H28A H 0.8647 0.1035 0.6100 0.264 Uiso 1 1 calc R
H28B H 0.8856 0.1124 0.6729 0.264 Uiso 1 1 calc R
H28C H 0.9212 0.0461 0.6275 0.264 Uiso 1 1 calc R

loop_
_atom_site_aniso_label
_atom_site_aniso_U_11
_atom_site_aniso_U_22
_atom_site_aniso_U_33
_atom_site_aniso_U_23
_atom_site_aniso_U_13
_atom_site_aniso_U_12
Ni1 0.0359(3) 0.0423(3) 0.0486(3) -0.0047(2) -0.00113(19) -0.0052(2)
N1 0.0461(18) 0.0399(18) 0.0473(19) -0.0044(14) 0.0048(14) -0.0024(14)
N2 0.0363(16) 0.0482(18) 0.054(2) -0.0005(16) -0.0030(14) -0.0004(14)
N3 0.0475(19) 0.053(2) 0.063(2) -0.008(2) -0.0073(17) -0.0167(18)
N4 0.0429(19) 0.067(3) 0.062(3) -0.018(2) -0.0108(18) -0.0104(19)
N5 0.105(4) 0.069(3) 0.095(4) 0.016(3) -0.014(3) -0.007(3)
C1 0.046(2) 0.045(2) 0.057(3) -0.0069(19) 0.0002(19) -0.0062(18)
C2 0.045(2) 0.048(2) 0.055(2) -0.0030(19) -0.0044(18) -0.0097(18)
C3 0.085(4) 0.056(3) 0.097(4) -0.038(3) 0.015(3) -0.017(3)
C4 0.045(2) 0.078(3) 0.089(4) -0.008(3) 0.001(2) -0.025(2)
C5 0.049(2) 0.051(2) 0.054(3) -0.010(2) 0.0107(19) -0.0079(19)
C6 0.074(3) 0.059(3) 0.062(3) -0.013(2) 0.014(2) -0.009(2)
C7 0.099(4) 0.097(4) 0.083(4) -0.025(3) 0.037(3) -0.026(4)
C8 0.079(4) 0.121(5) 0.103(5) -0.031(4) 0.036(4) -0.006(4)
C9 0.064(3) 0.107(5) 0.094(4) -0.029(4) 0.027(3) -0.001(3)
C10 0.049(2) 0.063(3) 0.080(3) -0.022(3) 0.009(2) -0.001(2)
C11 0.112(4) 0.069(3) 0.051(3) -0.004(2) 0.002(3) 0.004(3)
C12 0.161(8) 0.145(7) 0.177(8) -0.066(6) -0.083(7) 0.038(6)
C13 0.225(10) 0.070(4) 0.190(9) 0.025(5) -0.082(8) -0.015(5)
C14 0.058(3) 0.062(3) 0.083(4) 0.003(3) 0.001(2) 0.007(2)
C15 0.131(6) 0.060(4) 0.156(7) -0.005(4) 0.008(5) 0.009(4)
C16 0.061(3) 0.141(6) 0.100(5) -0.010(4) -0.018(3) -0.007(3)
C17 0.0324(18) 0.053(2) 0.067(3) -0.003(2) 0.0008(18) -0.0033(17)
C18 0.039(2) 0.056(3) 0.072(3) 0.001(2) 0.0029(19) -0.0039(19)
C19 0.046(2) 0.068(3) 0.095(4) -0.005(3) 0.020(2) 0.003(2)
C20 0.045(2) 0.072(3) 0.115(5) 0.008(3) 0.009(3) 0.005(2)
C21 0.047(3) 0.072(3) 0.112(5) 0.010(3) -0.002(3) 0.007(2)
C22 0.047(2) 0.073(3) 0.079(3) 0.008(3) -0.007(2) 0.004(2)
C23 0.059(3) 0.072(3) 0.060(3) 0.012(2) 0.007(2) 0.007(2)
C24 0.081(4) 0.083(4) 0.106(4) 0.029(3) 0.022(3) 0.013(3)
C25 0.082(4) 0.124(5) 0.081(4) -0.012(4) -0.018(3) -0.002(4)
C26 0.077(4) 0.111(5) 0.083(4) 0.025(4) -0.006(3) 0.022(3)
C27 0.144(7) 0.240(11) 0.099(6) 0.032(6) -0.051(5) -0.089(7)
C28 0.180(9) 0.255(11) 0.092(5) 0.019(6) -0.005(5) -0.142(8)

loop_
_atom_type_symbol
_atom_type_description
_atom_type_scat_dispersion_real
_atom_type_scat_dispersion_imag
_atom_type_scat_source
C C 0.0033 0.0016 'International Tables Vol C Tables 4.2.6.8 and 6.1.1.4'
H H 0.0000 0.0000 'International Tables Vol C Tables 4.2.6.8 and 6.1.1.4'
N N 0.0061 0.0033 'International Tables Vol C Tables 4.2.6.8 and 6.1.1.4'
Ni Ni 0.3393 1.1124 'International Tables Vol C Tables 4.2.6.8 and 6.1.1.4'
O O 0.0106 0.0060 'International Tables Vol C Tables 4.2.6.8 and 6.1.1.4'

loop_
_geom_angle_atom_site_label_1
_geom_angle_atom_site_label_2
_geom_angle_atom_site_label_3
_geom_angle
_geom_angle_site_symmetry_3
N2 Ni1 N1 81.27(13) .
N2 Ni1 N3 124.19(14) .
N1 Ni1 N3 134.51(15) .
N2 Ni1 N3 121.77(15) 7_656
N1 Ni1 N3 118.24(15) 7_656
N3 Ni1 N3 82.24(18) 7_656
C1 N1 C5 119.8(3) .
C1 N1 Ni1 114.8(3) .
C5 N1 Ni1 125.3(2) .
C2 N2 C17 119.7(3) .
C2 N2 Ni1 114.6(3) .
C17 N2 Ni1 125.7(3) .
N4 N3 Ni1 134.4(3) .
N4 N3 Ni1 127.5(3) 7_656
Ni1 N3 Ni1 97.76(18) 7_656
N3 N4 N5 178.8(6) .
N1 C1 C2 114.2(3) .
N1 C1 C3 123.6(4) .
C2 C1 C3 122.2(4) .
N2 C2 C1 113.3(3) .
N2 C2 C4 123.6(4) .
C1 C2 C4 123.1(4) .
C1 C3 H3A 109.5 .
C1 C3 H3B 109.5 .
H3A C3 H3B 109.5 .
C1 C3 H3C 109.5 .
H3A C3 H3C 109.5 .
H3B C3 H3C 109.5 .
C2 C4 H4A 109.5 .
C2 C4 H4B 109.5 .
H4A C4 H4B 109.5 .
C2 C4 H4C 109.5 .
H4A C4 H4C 109.5 .
H4B C4 H4C 109.5 .
C10 C5 C6 122.0(4) .
C10 C5 N1 121.0(4) .
C6 C5 N1 117.0(4) .
C5 C6 C7 118.6(5) .
C5 C6 C11 121.5(4) .
C7 C6 C11 119.8(5) .
C8 C7 C6 117.8(6) .
C8 C7 H7 121.1 .
C6 C7 H7 121.1 .
C9 C8 C7 122.7(6) .
C9 C8 H8 118.6 .
C7 C8 H8 118.6 .
C8 C9 C10 119.1(6) .
C8 C9 H9 120.4 .
C10 C9 H9 120.4 .
C5 C10 C9 119.7(5) .
C5 C10 C14 120.9(4) .
C9 C10 C14 119.4(5) .
C6 C11 C13 113.0(5) .
C6 C11 C12 112.4(5) .
C13 C11 C12 109.6(6) .
C6 C11 H11 107.1 .
C13 C11 H11 107.1 .
C12 C11 H11 107.1 .
C11 C12 H12A 109.5 .
C11 C12 H12B 109.5 .
H12A C12 H12B 109.5 .
C11 C12 H12C 109.5 .
H12A C12 H12C 109.5 .
H12B C12 H12C 109.5 .
C11 C13 H13A 109.5 .
C11 C13 H13B 109.5 .
H13A C13 H13B 109.5 .
C11 C13 H13C 109.5 .
H13A C13 H13C 109.5 .
H13B C13 H13C 109.5 .
C10 C14 C15 111.4(5) .
C10 C14 C16 111.8(4) .
C15 C14 C16 108.2(5) .
C10 C14 H14 108.5 .
C15 C14 H14 108.5 .
C16 C14 H14 108.5 .
C14 C15 H15A 109.5 .
C14 C15 H15B 109.5 .
H15A C15 H15B 109.5 .
C14 C15 H15C 109.5 .
H15A C15 H15C 109.5 .
H15B C15 H15C 109.5 .
C14 C16 H16A 109.5 .
C14 C16 H16B 109.5 .
H16A C16 H16B 109.5 .
C14 C16 H16C 109.5 .
H16A C16 H16C 109.5 .
H16B C16 H16C 109.5 .
C18 C17 C22 122.4(4) .
C18 C17 N2 120.0(4) .
C22 C17 N2 117.4(4) .
C17 C18 C19 118.6(4) .
C17 C18 C23 121.1(4) .
C19 C18 C23 120.3(4) .
C20 C19 C18 120.3(5) .
C20 C19 H19 119.9 .
C18 C19 H19 119.9 .
C21 C20 C19 120.9(5) .
C21 C20 H20 119.5 .
C19 C20 H20 119.5 .
C20 C21 C22 121.4(5) .
C20 C21 H21 119.3 .
C22 C21 H21 119.3 .
C17 C22 C21 116.3(5) .
C17 C22 C26 122.3(4) .
C21 C22 C26 121.4(5) .
C18 C23 C25 110.2(4) .
C18 C23 C24 109.5(4) .
C25 C23 C24 110.8(4) .
C18 C23 H23 108.8 .
C25 C23 H23 108.8 .
C24 C23 H23 108.8 .
C23 C24 H24A 109.5 .
C23 C24 H24B 109.5 .
H24A C24 H24B 109.5 .
C23 C24 H24C 109.5 .
H24A C24 H24C 109.5 .
H24B C24 H24C 109.5 .
C23 C25 H25A 109.5 .
C23 C25 H25B 109.5 .
H25A C25 H25B 109.5 .
C23 C25 H25C 109.5 .
H25A C25 H25C 109.5 .
H25B C25 H25C 109.5 .
C22 C26 C28 110.1(6) .
C22 C26 C27 112.5(5) .
C28 C26 C27 108.7(6) .
C22 C26 H26 108.5 .
C28 C26 H26 108.5 .
C27 C26 H26 108.5 .
C26 C27 H27A 109.5 .
C26 C27 H27B 109.5 .
H27A C27 H27B 109.5 .
C26 C27 H27C 109.5 .
H27A C27 H27C 109.5 .
H27B C27 H27C 109.5 .
C26 C28 H28A 109.5 .
C26 C28 H28B 109.5 .
H28A C28 H28B 109.5 .
C26 C28 H28C 109.5 .
H28A C28 H28C 109.5 .
H28B C28 H28C 109.5 .

loop_
_geom_bond_atom_site_label_1
_geom_bond_atom_site_label_2
_geom_bond_distance
_geom_bond_site_symmetry_2
Ni1 N2 1.923(3) .
Ni1 N1 1.923(3) .
Ni1 N3 2.032(4) .
Ni1 N3 2.079(4) 7_656
N1 C1 1.314(5) .
N1 C5 1.445(5) .
N2 C2 1.329(5) .
N2 C17 1.438(5) .
N3 N4 1.057(5) .
N3 Ni1 2.079(4) 7_656
N4 N5 1.233(6) .
C1 C2 1.439(6) .
C1 C3 1.530(6) .
C2 C4 1.518(5) .
C3 H3A 0.9600 .
C3 H3B 0.9600 .
C3 H3C 0.9600 .
C4 H4A 0.9600 .
C4 H4B 0.9600 .
C4 H4C 0.9600 .
C5 C10 1.372(6) .
C5 C6 1.415(6) .
C6 C7 1.422(7) .
C6 C11 1.530(7) .
C7 C8 1.416(8) .
C7 H7 0.9300 .
C8 C9 1.369(8) .
C8 H8 0.9300 .
C9 C10 1.415(7) .
C9 H9 0.9300 .
C10 C14 1.542(7) .
C11 C13 1.546(8) .
C11 C12 1.548(8) .
C11 H11 0.9800 .
C12 H12A 0.9600 .
C12 H12B 0.9600 .
C12 H12C 0.9600 .
C13 H13A 0.9600 .
C13 H13B 0.9600 .
C13 H13C 0.9600 .
C14 C15 1.576(7) .
C14 C16 1.584(7) .
C14 H14 0.9800 .
C15 H15A 0.9600 .
C15 H15B 0.9600 .
C15 H15C 0.9600 .
C16 H16A 0.9600 .
C16 H16B 0.9600 .
C16 H16C 0.9600 .
C17 C18 1.402(6) .
C17 C22 1.423(6) .
C18 C19 1.404(6) .
C18 C23 1.518(6) .
C19 C20 1.399(7) .
C19 H19 0.9300 .
C20 C21 1.371(7) .
C20 H20 0.9300 .
C21 C22 1.432(7) .
C21 H21 0.9300 .
C22 C26 1.502(8) .
C23 C25 1.563(7) .
C23 C24 1.568(7) .
C23 H23 0.9800 .
C24 H24A 0.9600 .
C24 H24B 0.9600 .
C24 H24C 0.9600 .
C25 H25A 0.9600 .
C25 H25B 0.9600 .
C25 H25C 0.9600 .
C26 C28 1.525(9) .
C26 C27 1.530(8) .
C26 H26 0.9800 .
C27 H27A 0.9600 .
C27 H27B 0.9600 .
C27 H27C 0.9600 .
C28 H28A 0.9600 .
C28 H28B 0.9600 .
C28 H28C 0.9600 .

loop_
_platon_squeeze_void_nr
_platon_squeeze_void_average_x
_platon_squeeze_void_average_y
_platon_squeeze_void_average_z
_platon_squeeze_void_volume
_platon_squeeze_void_count_electrons
_platon_squeeze_void_content
1 0.000 0.304 0.250 336 38 ' '
2 0.500 -0.194 0.250 336 38 ' '
3 0.000 -0.304 0.750 336 38 ' '
4 0.500 0.194 0.750 336 38 ' '
